data_8107157
loop_
_publ_author_name
'Wu, Gui-Ling'

_publ_section_title
;
 The crystal structure of tris(6-methylpyridin-2-yl)phosphine oxide,
 C18H18N3OP
;
_journal_issue 4
_journal_name_full 'Zeitschrift f\"ur Kristallographie - New Crystal Structures'
_journal_page_first 577
_journal_page_last 578
_journal_paper_doi 10.1515/ncrs-2022-0137
_journal_volume 237
_journal_year 2022
_chemical_formula_moiety 'C18 H18 N3 O P'
_chemical_formula_sum 'C18 H18 N3 O P'
_chemical_formula_weight 323.32
_space_group_crystal_system monoclinic
_space_group_IT_number 14
_space_group_name_Hall '-P 2yn'
_space_group_name_H-M_alt 'P 1 21/n 1'
_atom_sites_solution_hydrogens geom
_cell_angle_alpha 90
_cell_angle_beta 95.849(2)
_cell_angle_gamma 90
_cell_formula_units_Z 4
_cell_length_a 13.3987(17)
_cell_length_b 8.7084(11)
_cell_length_c 14.5063(18)
_cell_measurement_reflns_used 7614
_cell_measurement_temperature 296.15
_cell_measurement_theta_max 31.33
_cell_measurement_theta_min 2.73
_cell_volume 1683.8(4)
_computing_molecular_graphics 'Olex2 (Dolomanov et al., 2009)'
_computing_publication_material 'Olex2 (Dolomanov et al., 2009)'
_computing_structure_refinement 'ShelXL (Sheldrick, 2015)'
_diffrn_ambient_temperature 296.15
_diffrn_measured_fraction_theta_full 0.995
_diffrn_measured_fraction_theta_max 0.993
_diffrn_measurement_device_type 'Bruker APEX-II CCD'
_diffrn_measurement_method '\f and \w scans'
_diffrn_radiation_type MoK\a
_diffrn_radiation_wavelength 0.71073
_diffrn_reflns_av_R_equivalents 0.0257
_diffrn_reflns_av_unetI/netI 0.0266
_diffrn_reflns_Laue_measured_fraction_full 0.995
_diffrn_reflns_Laue_measured_fraction_max 0.993
_diffrn_reflns_limit_h_max 18
_diffrn_reflns_limit_h_min -18
_diffrn_reflns_limit_k_max 11
_diffrn_reflns_limit_k_min -12
_diffrn_reflns_limit_l_max 20
_diffrn_reflns_limit_l_min -20
_diffrn_reflns_number 17391
_diffrn_reflns_point_group_measured_fraction_full 0.995
_diffrn_reflns_point_group_measured_fraction_max 0.993
_diffrn_reflns_theta_full 25.242
_diffrn_reflns_theta_max 29.999
_diffrn_reflns_theta_min 1.971
_exptl_absorpt_coefficient_mu 0.171
_exptl_absorpt_correction_T_max 0.9748
_exptl_absorpt_correction_T_min 0.9666
_exptl_absorpt_correction_type multi-scan
_exptl_absorpt_process_details Sadabs
_exptl_crystal_colour 'clear light colourless'
_exptl_crystal_colour_lustre clear
_exptl_crystal_colour_modifier light
_exptl_crystal_colour_primary colourless
_exptl_crystal_density_diffrn 1.275
_exptl_crystal_description block
_exptl_crystal_F_000 680
_exptl_crystal_size_max 0.2
_exptl_crystal_size_mid 0.2
_exptl_crystal_size_min 0.15
_refine_diff_density_max 0.329
_refine_diff_density_min -0.259
_refine_diff_density_rms 0.066
_refine_ls_extinction_coef .
_refine_ls_extinction_method none
_refine_ls_goodness_of_fit_ref 1.058
_refine_ls_hydrogen_treatment constr
_refine_ls_matrix_type full
_refine_ls_number_parameters 211
_refine_ls_number_reflns 4874
_refine_ls_number_restraints 0
_refine_ls_restrained_S_all 1.058
_refine_ls_R_factor_all 0.0509
_refine_ls_R_factor_gt 0.0423
_refine_ls_shift/su_max 0.000
_refine_ls_shift/su_mean 0.000
_refine_ls_structure_factor_coef Fsqd
_refine_ls_weighting_details 'w=1/[\s^2^(Fo^2^)+(0.0910P)^2^+0.2233P] where P=(Fo^2^+2Fc^2^)/3'
_refine_ls_weighting_scheme calc
_refine_ls_wR_factor_gt 0.1311
_refine_ls_wR_factor_ref 0.1409
_reflns_Friedel_coverage 0.000
_reflns_Friedel_fraction_full .
_reflns_Friedel_fraction_max .
_reflns_number_gt 4110
_reflns_number_total 4874
_reflns_threshold_expression 'I > 2\s(I)'
_cod_data_source_file suppl_j_ncrs-2022-0137_suppl.cif
_cod_data_source_block t
_cod_database_code 8107157
_shelx_space_group_comment
;
The symmetry employed for this shelxl refinement is uniquely defined
by the following loop, which should always be used as a source of
symmetry information in preference to the above space-group names.
They are only intended as comments.
;
_shelx_estimated_absorpt_t_max 0.975
_shelx_estimated_absorpt_t_min 0.967
_olex2_refinement_description
;
1. Fixed Uiso
 At 1.2 times of:
  All C(H) groups
 At 1.5 times of:
  All C(H,H,H) groups
2.a Aromatic/amide H refined with riding coordinates:
 C2(H2), C3(H3), C4(H4), C8(H8), C9(H9), C10(H10), C14(H14), C15(H15), C16(H16)
2.b Idealised Me refined as rotating group:
 C6(H6A,H6B,H6C), C12(H12A,H12B,H12C), C18(H18A,H18B,H18C)
;
_olex2_submission_special_instructions 'No special instructions were received'

loop_
_space_group_symop_operation_xyz
'x, y, z'
'-x+1/2, y+1/2, -z+1/2'
'-x, -y, -z'
'x-1/2, -y-1/2, z-1/2'

loop_
_atom_site_label
_atom_site_type_symbol
_atom_site_fract_x
_atom_site_fract_y
_atom_site_fract_z
_atom_site_U_iso_or_equiv
_atom_site_adp_type
_atom_site_occupancy
_atom_site_site_symmetry_order
_atom_site_calc_flag
_atom_site_refinement_flags_posn
_atom_site_refinement_flags_adp
_atom_site_refinement_flags_occupancy
_atom_site_disorder_assembly
_atom_site_disorder_group
C1 C 0.20237(9) 0.39276(13) 0.01454(9) 0.0295(2) Uani 1 1 d . . . . .
C2 C 0.10769(10) 0.33947(16) -0.01556(10) 0.0379(3) Uani 1 1 d . . . . .
H2 H 0.052390 0.404546 -0.019349 0.045 Uiso 1 1 calc R . . . .
C3 C 0.09743(11) 0.18528(18) -0.04007(11) 0.0435(3) Uani 1 1 d . . . . .
H3 H 0.034669 0.145247 -0.060366 0.052 Uiso 1 1 calc R . . . .
C4 C 0.18077(11) 0.09306(16) -0.03401(11) 0.0414(3) Uani 1 1 d . . . . .
H4 H 0.175008 -0.010401 -0.049524 0.050 Uiso 1 1 calc R . . . .
C5 C 0.27455(10) 0.15616(15) -0.00425(10) 0.0367(3) Uani 1 1 d . . . . .
C6 C 0.36779(14) 0.0606(2) 0.00085(17) 0.0621(5) Uani 1 1 d . . . . .
H6A H 0.425473 0.126482 0.004285 0.093 Uiso 1 1 calc GR . . . .
H6B H 0.366476 -0.002734 -0.053450 0.093 Uiso 1 1 calc GR . . . .
H6C H 0.371224 -0.003415 0.054976 0.093 Uiso 1 1 calc GR . . . .
C7 C 0.30736(10) 0.59480(14) 0.15027(8) 0.0316(3) Uani 1 1 d . . . . .
C8 C 0.30791(12) 0.47758(18) 0.21485(10) 0.0428(3) Uani 1 1 d . . . . .
H8 H 0.267230 0.391623 0.203918 0.051 Uiso 1 1 calc R . . . .
C9 C 0.37124(14) 0.4924(2) 0.29667(11) 0.0539(4) Uani 1 1 d . . . . .
H9 H 0.373590 0.416472 0.341936 0.065 Uiso 1 1 calc R . . . .
C10 C 0.43009(14) 0.6211(2) 0.30918(11) 0.0526(4) Uani 1 1 d . . . . .
H10 H 0.474625 0.631459 0.362336 0.063 Uiso 1 1 calc R . . . .
C11 C 0.42312(12) 0.73576(19) 0.24254(10) 0.0446(3) Uani 1 1 d . . . . .
C12 C 0.48210(18) 0.8826(2) 0.25702(15) 0.0689(6) Uani 1 1 d . . . . .
H12A H 0.517013 0.902554 0.203683 0.103 Uiso 1 1 calc GR . . . .
H12B H 0.529713 0.872717 0.310812 0.103 Uiso 1 1 calc GR . . . .
H12C H 0.437178 0.965946 0.265807 0.103 Uiso 1 1 calc GR . . . .
C13 C 0.29749(9) 0.65975(13) -0.04709(8) 0.0293(2) Uani 1 1 d . . . . .
C14 C 0.39914(11) 0.62984(18) -0.04539(10) 0.0406(3) Uani 1 1 d . . . . .
H14 H 0.434084 0.582368 0.005509 0.049 Uiso 1 1 calc R . . . .
C15 C 0.44766(12) 0.6725(2) -0.12168(12) 0.0486(4) Uani 1 1 d . . . . .
H15 H 0.515656 0.652643 -0.123318 0.058 Uiso 1 1 calc R . . . .
C16 C 0.39368(14) 0.74414(18) -0.19411(11) 0.0482(4) Uani 1 1 d . . . . .
H16 H 0.424722 0.773580 -0.245820 0.058 Uiso 1 1 calc R . . . .
C17 C 0.29182(13) 0.77306(16) -0.19036(10) 0.0438(3) Uani 1 1 d . . . . .
C18 C 0.2302(2) 0.8554(3) -0.26712(14) 0.0754(6) Uani 1 1 d . . . . .
H18A H 0.192526 0.782029 -0.305905 0.113 Uiso 1 1 calc GR . . . .
H18B H 0.273634 0.912121 -0.303350 0.113 Uiso 1 1 calc GR . . . .
H18C H 0.184853 0.924874 -0.241239 0.113 Uiso 1 1 calc GR . . . .
N1 N 0.28517(8) 0.30445(13) 0.01985(8) 0.0338(2) Uani 1 1 d . . . . .
N2 N 0.36249(9) 0.72363(14) 0.16337(8) 0.0383(3) Uani 1 1 d . . . . .
N3 N 0.24404(9) 0.72964(12) -0.11779(8) 0.0357(2) Uani 1 1 d . . . . .
O1 O 0.12973(7) 0.68199(12) 0.05029(8) 0.0422(2) Uani 1 1 d . . . . .
P1 P 0.22329(2) 0.59414(3) 0.04377(2) 0.02815(11) Uani 1 1 d . . . . .

loop_
_atom_site_aniso_label
_atom_site_aniso_U_11
_atom_site_aniso_U_22
_atom_site_aniso_U_33
_atom_site_aniso_U_23
_atom_site_aniso_U_13
_atom_site_aniso_U_12
C1 0.0295(6) 0.0255(5) 0.0331(5) -0.0023(4) 0.0016(4) 0.0016(4)
C2 0.0296(6) 0.0358(7) 0.0476(7) -0.0075(5) 0.0011(5) 0.0030(5)
C3 0.0334(7) 0.0416(8) 0.0543(8) -0.0124(6) -0.0011(6) -0.0057(5)
C4 0.0432(7) 0.0285(6) 0.0517(8) -0.0087(5) 0.0014(6) -0.0026(5)
C5 0.0378(7) 0.0273(6) 0.0438(7) -0.0043(5) -0.0018(5) 0.0045(5)
C6 0.0482(9) 0.0361(8) 0.0979(15) -0.0152(9) -0.0120(9) 0.0147(7)
C7 0.0332(6) 0.0319(6) 0.0299(5) -0.0028(4) 0.0040(4) 0.0007(4)
C8 0.0495(8) 0.0412(8) 0.0379(7) 0.0042(6) 0.0050(6) -0.0062(6)
C9 0.0638(10) 0.0598(10) 0.0372(7) 0.0122(7) 0.0004(7) -0.0013(8)
C10 0.0531(9) 0.0682(11) 0.0343(7) -0.0008(7) -0.0063(6) -0.0007(8)
C11 0.0443(8) 0.0489(8) 0.0398(7) -0.0071(6) 0.0001(6) -0.0058(6)
C12 0.0721(13) 0.0660(12) 0.0653(12) -0.0120(9) -0.0090(10) -0.0268(10)
C13 0.0327(6) 0.0219(5) 0.0329(5) -0.0018(4) 0.0009(4) 0.0027(4)
C14 0.0348(7) 0.0455(8) 0.0417(7) 0.0032(6) 0.0046(5) 0.0077(6)
C15 0.0418(7) 0.0535(9) 0.0526(8) -0.0042(7) 0.0150(6) -0.0010(7)
C16 0.0631(10) 0.0415(8) 0.0422(7) -0.0022(6) 0.0162(7) -0.0096(7)
C17 0.0644(9) 0.0302(7) 0.0359(6) 0.0024(5) 0.0014(6) -0.0001(6)
C18 0.1024(17) 0.0729(14) 0.0494(10) 0.0249(10) -0.0006(10) 0.0171(13)
N1 0.0311(5) 0.0269(5) 0.0424(6) -0.0050(4) -0.0018(4) 0.0036(4)
N2 0.0413(6) 0.0357(6) 0.0370(6) -0.0036(4) 0.0005(4) -0.0047(5)
N3 0.0440(6) 0.0268(5) 0.0349(5) 0.0002(4) -0.0026(4) 0.0036(4)
O1 0.0312(5) 0.0364(5) 0.0589(6) -0.0089(4) 0.0049(4) 0.0099(4)
P1 0.02679(17) 0.02363(17) 0.03379(17) -0.00309(10) 0.00188(11) 0.00370(10)

loop_
_atom_type_symbol
_atom_type_description
_atom_type_scat_dispersion_real
_atom_type_scat_dispersion_imag
_atom_type_scat_source
C C 0.0033 0.0016 'International Tables Vol C Tables 4.2.6.8 and 6.1.1.4'
H H 0.0000 0.0000 'International Tables Vol C Tables 4.2.6.8 and 6.1.1.4'
N N 0.0061 0.0033 'International Tables Vol C Tables 4.2.6.8 and 6.1.1.4'
O O 0.0106 0.0060 'International Tables Vol C Tables 4.2.6.8 and 6.1.1.4'
P P 0.1023 0.0942 'International Tables Vol C Tables 4.2.6.8 and 6.1.1.4'

loop_
_geom_angle_atom_site_label_1
_geom_angle_atom_site_label_2
_geom_angle_atom_site_label_3
_geom_angle
_geom_angle_site_symmetry_1
_geom_angle_site_symmetry_3
C2 C1 P1 120.87(10) . .
N1 C1 C2 123.51(11) . .
N1 C1 P1 115.53(9) . .
C1 C2 H2 121.0 . .
C1 C2 C3 117.97(12) . .
C3 C2 H2 121.0 . .
C2 C3 H3 120.3 . .
C4 C3 C2 119.34(13) . .
C4 C3 H3 120.3 . .
C3 C4 H4 120.3 . .
C3 C4 C5 119.33(12) . .
C5 C4 H4 120.3 . .
C4 C5 C6 121.05(13) . .
N1 C5 C4 121.77(12) . .
N1 C5 C6 117.18(13) . .
C5 C6 H6A 109.5 . .
C5 C6 H6B 109.5 . .
C5 C6 H6C 109.5 . .
H6A C6 H6B 109.5 . .
H6A C6 H6C 109.5 . .
H6B C6 H6C 109.5 . .
C8 C7 P1 122.20(10) . .
N2 C7 C8 123.63(12) . .
N2 C7 P1 113.99(9) . .
C7 C8 H8 121.0 . .
C7 C8 C9 117.96(14) . .
C9 C8 H8 121.0 . .
C8 C9 H9 120.6 . .
C10 C9 C8 118.71(15) . .
C10 C9 H9 120.6 . .
C9 C10 H10 120.0 . .
C9 C10 C11 119.95(15) . .
C11 C10 H10 120.0 . .
C10 C11 C12 121.12(16) . .
N2 C11 C10 122.15(15) . .
N2 C11 C12 116.71(15) . .
C11 C12 H12A 109.5 . .
C11 C12 H12B 109.5 . .
C11 C12 H12C 109.5 . .
H12A C12 H12B 109.5 . .
H12A C12 H12C 109.5 . .
H12B C12 H12C 109.5 . .
C14 C13 P1 122.45(10) . .
N3 C13 C14 123.28(12) . .
N3 C13 P1 114.13(9) . .
C13 C14 H14 120.8 . .
C13 C14 C15 118.33(14) . .
C15 C14 H14 120.8 . .
C14 C15 H15 120.6 . .
C16 C15 C14 118.76(15) . .
C16 C15 H15 120.6 . .
C15 C16 H16 120.1 . .
C15 C16 C17 119.78(14) . .
C17 C16 H16 120.1 . .
C16 C17 C18 121.65(16) . .
N3 C17 C16 121.82(14) . .
N3 C17 C18 116.53(16) . .
C17 C18 H18A 109.5 . .
C17 C18 H18B 109.5 . .
C17 C18 H18C 109.5 . .
H18A C18 H18B 109.5 . .
H18A C18 H18C 109.5 . .
H18B C18 H18C 109.5 . .
C5 N1 C1 118.05(11) . .
C11 N2 C7 117.53(13) . .
C13 N3 C17 118.00(13) . .
C1 P1 C13 102.48(5) . .
C7 P1 C1 105.59(6) . .
C7 P1 C13 106.11(6) . .
O1 P1 C1 113.70(6) . .
O1 P1 C7 113.57(6) . .
O1 P1 C13 114.35(6) . .

loop_
_geom_bond_atom_site_label_1
_geom_bond_atom_site_label_2
_geom_bond_distance
_geom_bond_site_symmetry_2
C1 C2 1.3793(17) .
C1 N1 1.3456(15) .
C1 P1 1.8192(12) .
C2 H2 0.9300 .
C2 C3 1.392(2) .
C3 H3 0.9300 .
C3 C4 1.371(2) .
C4 H4 0.9300 .
C4 C5 1.399(2) .
C5 C6 1.497(2) .
C5 N1 1.3417(16) .
C6 H6A 0.9600 .
C6 H6B 0.9600 .
C6 H6C 0.9600 .
C7 C8 1.3851(19) .
C7 N2 1.3460(17) .
C7 P1 1.8169(13) .
C8 H8 0.9300 .
C8 C9 1.393(2) .
C9 H9 0.9300 .
C9 C10 1.372(3) .
C10 H10 0.9300 .
C10 C11 1.386(2) .
C11 C12 1.506(2) .
C11 N2 1.3415(19) .
C12 H12A 0.9600 .
C12 H12B 0.9600 .
C12 H12C 0.9600 .
C13 C14 1.3844(18) .
C13 N3 1.3362(16) .
C13 P1 1.8219(13) .
C14 H14 0.9300 .
C14 C15 1.390(2) .
C15 H15 0.9300 .
C15 C16 1.364(3) .
C16 H16 0.9300 .
C16 C17 1.394(2) .
C17 C18 1.500(2) .
C17 N3 1.3410(19) .
C18 H18A 0.9600 .
C18 H18B 0.9600 .
C18 H18C 0.9600 .
O1 P1 1.4798(9) .

loop_
_geom_torsion_atom_site_label_1
_geom_torsion_atom_site_label_2
_geom_torsion_atom_site_label_3
_geom_torsion_atom_site_label_4
_geom_torsion
_geom_torsion_site_symmetry_1
_geom_torsion_site_symmetry_2
_geom_torsion_site_symmetry_3
_geom_torsion_site_symmetry_4
C1 C2 C3 C4 -0.3(2) . . . .
C2 C1 N1 C5 -1.0(2) . . . .
C2 C1 P1 C7 136.82(11) . . . .
C2 C1 P1 C13 -112.28(11) . . . .
C2 C1 P1 O1 11.66(13) . . . .
C2 C3 C4 C5 -0.7(2) . . . .
C3 C4 C5 C6 -178.29(17) . . . .
C3 C4 C5 N1 0.9(2) . . . .
C4 C5 N1 C1 -0.1(2) . . . .
C6 C5 N1 C1 179.13(15) . . . .
C7 C8 C9 C10 -0.3(3) . . . .
C8 C7 N2 C11 2.0(2) . . . .
C8 C7 P1 C1 -29.99(13) . . . .
C8 C7 P1 C13 -138.30(11) . . . .
C8 C7 P1 O1 95.24(12) . . . .
C8 C9 C10 C11 2.3(3) . . . .
C9 C10 C11 C12 176.23(19) . . . .
C9 C10 C11 N2 -2.3(3) . . . .
C10 C11 N2 C7 0.2(2) . . . .
C12 C11 N2 C7 -178.42(15) . . . .
C13 C14 C15 C16 1.1(2) . . . .
C14 C13 N3 C17 -0.2(2) . . . .
C14 C13 P1 C1 -78.43(12) . . . .
C14 C13 P1 C7 32.08(13) . . . .
C14 C13 P1 O1 158.07(11) . . . .
C14 C15 C16 C17 0.0(2) . . . .
C15 C16 C17 C18 178.24(18) . . . .
C15 C16 C17 N3 -1.3(2) . . . .
C16 C17 N3 C13 1.4(2) . . . .
C18 C17 N3 C13 -178.19(15) . . . .
N1 C1 C2 C3 1.2(2) . . . .
N1 C1 P1 C7 -46.45(11) . . . .
N1 C1 P1 C13 64.45(11) . . . .
N1 C1 P1 O1 -171.61(9) . . . .
N2 C7 C8 C9 -1.9(2) . . . .
N2 C7 P1 C1 154.82(10) . . . .
N2 C7 P1 C13 46.52(11) . . . .
N2 C7 P1 O1 -79.94(11) . . . .
N3 C13 C14 C15 -1.0(2) . . . .
N3 C13 P1 C1 97.35(10) . . . .
N3 C13 P1 C7 -152.14(9) . . . .
N3 C13 P1 O1 -26.15(11) . . . .
P1 C1 C2 C3 177.66(11) . . . .
P1 C1 N1 C5 -177.60(10) . . . .
P1 C7 C8 C9 -176.59(12) . . . .
P1 C7 N2 C11 177.06(10) . . . .
P1 C13 C14 C15 174.36(12) . . . .
P1 C13 N3 C17 -175.95(10) . . . .
